data_2018009
loop_
_publ_author_name
'Gulay, L. D.'
'Daszkiewicz, M.'
'Strok, O. M.'
'Pietraszko, A.'

_publ_section_title
;
 Disordered La~3~Cu~4.88~Se~7~
;
_journal_coeditor_code FN3073
_journal_issue 3
_journal_name_full 'Acta Crystallographica Section C'
_journal_page_first i24
_journal_page_last i26
_journal_paper_doi 10.1107/S0108270111005889
_journal_volume 67
_journal_year 2011
_chemical_formula_iupac 'La3 Cu4.88 Se7'
_chemical_formula_moiety 'Cu4.88 La3 Se7'
_chemical_formula_sum 'Cu4.88 La3 Se7'
_chemical_formula_weight 1279.53
_chemical_name_systematic
;
trilanthanum pentacopper heptaselenide
;
_space_group_IT_number 62
_symmetry_cell_setting orthorhombic
_symmetry_space_group_name_Hall '-P 2ac 2n'
_symmetry_space_group_name_H-M 'P n m a'
_atom_sites_solution_primary direct
_atom_sites_solution_secondary difmap
_audit_creation_method SHELXL-97
_cell_angle_alpha 90.00
_cell_angle_beta 90.00
_cell_angle_gamma 90.00
_cell_formula_units_Z 4
_cell_length_a 7.6785(11)
_cell_length_b 24.523(3)
_cell_length_c 6.9265(10)
_cell_measurement_reflns_used 1058
_cell_measurement_temperature 295(2)
_cell_measurement_theta_max 27.48
_cell_measurement_theta_min 3.06
_cell_volume 1304.3(3)
_computing_cell_refinement 'CrysAlis (Oxford  Diffraction, 2007)'
_computing_data_collection 'CrysAlis (Oxford  Diffraction, 2007)'
_computing_data_reduction 'CrysAlis (Oxford  Diffraction, 2007)'
_computing_molecular_graphics 'DIAMOND (Brandenburg, 2009)'
_computing_publication_material 'publCIF (Westrip, 2010)'
_computing_structure_refinement 'SHELXL97 (Sheldrick, 2008)'
_computing_structure_solution 'SHELXS97 (Sheldrick, 2008)'
_diffrn_ambient_temperature 295(2)
_diffrn_detector_area_resol_mean '1024x1024 with blocks 2x2, 33.133pixel/mm'
_diffrn_measured_fraction_theta_full 0.999
_diffrn_measured_fraction_theta_max 0.999
_diffrn_measurement_device_type 'Kuma KM-4 with CCD area-detector'
_diffrn_measurement_method \w
_diffrn_radiation_monochromator graphite
_diffrn_radiation_source 'fine-focus sealed tube'
_diffrn_radiation_type MoK\a
_diffrn_radiation_wavelength 0.71073
_diffrn_reflns_av_R_equivalents 0.1015
_diffrn_reflns_av_sigmaI/netI 0.0808
_diffrn_reflns_limit_h_max 9
_diffrn_reflns_limit_h_min -9
_diffrn_reflns_limit_k_max 31
_diffrn_reflns_limit_k_min -31
_diffrn_reflns_limit_l_max 8
_diffrn_reflns_limit_l_min -8
_diffrn_reflns_number 13882
_diffrn_reflns_theta_full 27.48
_diffrn_reflns_theta_max 27.48
_diffrn_reflns_theta_min 3.06
_diffrn_standards_number 0
_exptl_absorpt_coefficient_mu 36.878
_exptl_absorpt_correction_T_max 0.384
_exptl_absorpt_correction_T_min 0.110
_exptl_absorpt_correction_type numerical
_exptl_absorpt_process_details '(CrysAlis; Oxford Diffraction, 2007)'
_exptl_crystal_colour black
_exptl_crystal_density_diffrn 6.516
_exptl_crystal_density_method 'not measured'
_exptl_crystal_description prism
_exptl_crystal_F_000 2202
_exptl_crystal_size_max 0.06
_exptl_crystal_size_mid 0.06
_exptl_crystal_size_min 0.03
_refine_diff_density_max 2.358
_refine_diff_density_min -1.563
_refine_ls_extinction_method none
_refine_ls_goodness_of_fit_ref 1.013
_refine_ls_matrix_type full
_refine_ls_number_parameters 99
_refine_ls_number_reflns 1518
_refine_ls_number_restraints 0
_refine_ls_restrained_S_all 1.013
_refine_ls_R_factor_all 0.0980
_refine_ls_R_factor_gt 0.0407
_refine_ls_shift/su_max_lt 0.001
_refine_ls_shift/su_mean 0.000
_refine_ls_structure_factor_coef Fsqd
_refine_ls_weighting_details 'calc w=1/[\s^2^(Fo^2^)+(0.0050P)^2^] where P=(Fo^2^+2Fc^2^)/3'
_refine_ls_weighting_scheme calc
_refine_ls_wR_factor_gt 0.0417
_refine_ls_wR_factor_ref 0.0514
_reflns_number_gt 1058
_reflns_number_total 1518
_reflns_threshold_expression I>2\s(I)
_cod_data_source_file fn3073.cif
_cod_data_source_block I
_cod_database_code 2018009
_cod_database_fobs_code 2018009

loop_
_symmetry_equiv_pos_as_xyz
'x, y, z'
'-x+1/2, -y, z+1/2'
'-x, y+1/2, -z'
'x+1/2, -y+1/2, -z+1/2'
'-x, -y, -z'
'x-1/2, y, -z-1/2'
'x, -y-1/2, z'
'-x-1/2, y-1/2, z-1/2'

loop_
_atom_site_type_symbol
_atom_site_label
_atom_site_fract_x
_atom_site_fract_y
_atom_site_fract_z
_atom_site_U_iso_or_equiv
_atom_site_adp_type
_atom_site_calc_flag
_atom_site_refinement_flags
_atom_site_occupancy
_atom_site_disorder_assembly
_atom_site_disorder_group
La La1 0.46018(11) 0.2500 0.06060(14) 0.0154(2) Uani d S 1 . .
La La2 0.86253(8) 0.40400(3) 0.06238(10) 0.01810(18) Uani d . 1 . .
Se Se1 0.15956(14) 0.32583(4) 0.17598(15) 0.0136(3) Uani d . 1 . .
Se Se2 0.80196(18) 0.2500 0.8402(2) 0.0162(4) Uani d S 1 . .
Se Se3 0.52329(13) 0.38421(5) 0.84856(16) 0.0194(3) Uani d . 1 . .
Se Se4 0.18567(14) 0.47656(5) 0.13470(16) 0.0194(3) Uani d . 1 . .
Cu Cu1 0.7505(11) 0.4402(6) 0.6517(14) 0.051(5) Uani d P 0.215(8) . .
Cu Cu2 0.7424(5) 0.3983(3) 0.5779(8) 0.027(2) Uani d P 0.347(7) . .
Cu Cu3 0.7208(4) 0.33687(14) 0.6662(4) 0.0287(14) Uani d P 0.469(5) . .
Cu Cu4 0.5874(4) 0.29581(15) 0.6447(4) 0.0393(14) Uani d P 0.528(5) . .
Cu Cu5 0.5543(3) 0.47845(8) 0.7816(4) 0.0741(13) Uani d P 0.880(6) . .

loop_
_atom_site_aniso_label
_atom_site_aniso_U_11
_atom_site_aniso_U_22
_atom_site_aniso_U_33
_atom_site_aniso_U_12
_atom_site_aniso_U_13
_atom_site_aniso_U_23
La1 0.0105(5) 0.0224(6) 0.0133(5) 0.000 -0.0013(4) 0.000
La2 0.0130(3) 0.0206(4) 0.0207(4) 0.0000(3) -0.0009(3) 0.0014(4)
Se1 0.0117(5) 0.0149(6) 0.0141(6) -0.0003(5) -0.0005(5) -0.0004(5)
Se2 0.0104(9) 0.0235(11) 0.0146(9) 0.000 0.0024(7) 0.000
Se3 0.0171(6) 0.0219(7) 0.0192(7) -0.0042(5) -0.0054(5) 0.0033(5)
Se4 0.0151(6) 0.0175(7) 0.0257(7) 0.0003(5) -0.0050(5) 0.0003(5)
Cu1 0.052(6) 0.070(11) 0.032(6) 0.011(5) -0.022(4) 0.006(6)
Cu2 0.015(2) 0.040(5) 0.027(3) 0.004(2) -0.006(2) 0.000(3)
Cu3 0.031(2) 0.036(3) 0.019(2) 0.0141(16) 0.0021(15) -0.0061(16)
Cu4 0.024(2) 0.069(3) 0.025(2) 0.0088(17) 0.0080(13) 0.0242(18)
Cu5 0.0709(18) 0.0292(16) 0.122(2) -0.0232(12) -0.0733(16) 0.0306(14)

loop_
_atom_type_symbol
_atom_type_description
_atom_type_scat_dispersion_real
_atom_type_scat_dispersion_imag
_atom_type_scat_source
Cu Cu 0.3201 1.2651 'International Tables Vol C Tables 4.2.6.8 and 6.1.1.4'
Se Se -0.0929 2.2259 'International Tables Vol C Tables 4.2.6.8 and 6.1.1.4'
La La -0.2871 2.4523 'International Tables Vol C Tables 4.2.6.8 and 6.1.1.4'

loop_
_geom_angle_atom_site_label_1
_geom_angle_atom_site_label_2
_geom_angle_atom_site_label_3
_geom_angle_site_symmetry_1
_geom_angle_site_symmetry_3
_geom_angle
_geom_angle_publ_flag
Se1 La1 Se1 6_656 4 75.96(5) ?
Se1 La1 Se2 6_656 6_556 139.14(3) ?
Se1 La1 Se2 4 6_556 139.14(3) ?
Se1 La1 Se2 6_656 1_554 82.28(4) ?
Se1 La1 Se2 4 1_554 82.28(4) ?
Se2 La1 Se2 6_556 1_554 83.45(3) ?
Se1 La1 Se1 6_656 7_565 126.62(4) ?
Se1 La1 Se1 4 7_565 81.43(3) ?
Se2 La1 Se1 6_556 7_565 86.39(4) ?
Se2 La1 Se1 1_554 7_565 141.34(3) ?
Se1 La1 Se1 6_656 . 81.43(3) ?
Se1 La1 Se1 4 . 126.62(4) ?
Se2 La1 Se1 6_556 . 86.39(4) ?
Se2 La1 Se1 1_554 . 141.34(3) ?
Se1 La1 Se1 7_565 . 74.56(5) ?
Se1 La1 Cu3 6_656 4_455 171.95(7) ?
Se1 La1 Cu3 4 4_455 100.17(7) ?
Se2 La1 Cu3 6_556 4_455 47.53(6) ?
Se2 La1 Cu3 1_554 4_455 104.36(7) ?
Se1 La1 Cu3 7_565 4_455 45.38(6) ?
Se1 La1 Cu3 . 4_455 95.65(7) ?
Se1 La1 Cu3 6_656 6_556 100.17(7) ?
Se1 La1 Cu3 4 6_556 171.95(7) ?
Se2 La1 Cu3 6_556 6_556 47.53(6) ?
Se2 La1 Cu3 1_554 6_556 104.36(7) ?
Se1 La1 Cu3 7_565 6_556 95.65(7) ?
Se1 La1 Cu3 . 6_556 45.38(6) ?
Cu3 La1 Cu3 4_455 6_556 82.76(13) ?
Se1 La1 Cu4 6_656 7_564 126.65(6) ?
Se1 La1 Cu4 4 7_564 99.82(7) ?
Se2 La1 Cu4 6_556 7_564 46.13(6) ?
Se2 La1 Cu4 1_554 7_564 45.00(6) ?
Se1 La1 Cu4 7_565 7_564 104.36(6) ?
Se1 La1 Cu4 . 7_564 131.89(7) ?
Cu3 La1 Cu4 4_455 7_564 60.65(7) ?
Cu3 La1 Cu4 6_556 7_564 88.16(9) ?
Se1 La1 Cu4 6_656 1_554 99.82(7) ?
Se1 La1 Cu4 4 1_554 126.65(6) ?
Se2 La1 Cu4 6_556 1_554 46.13(6) ?
Se2 La1 Cu4 1_554 1_554 45.00(6) ?
Se1 La1 Cu4 7_565 1_554 131.89(7) ?
Se1 La1 Cu4 . 1_554 104.36(6) ?
Cu3 La1 Cu4 4_455 1_554 88.16(9) ?
Cu3 La1 Cu4 6_556 1_554 60.65(7) ?
Cu4 La1 Cu4 7_564 1_554 40.54(13) ?
Se1 La1 Cu4 6_656 4_455 152.32(7) ?
Se1 La1 Cu4 4 4_455 118.52(6) ?
Se2 La1 Cu4 6_556 4_455 43.68(5) ?
Se2 La1 Cu4 1_554 4_455 121.29(6) ?
Se1 La1 Cu4 7_565 4_455 43.38(5) ?
Se1 La1 Cu4 . 4_455 71.03(7) ?
Cu3 La1 Cu4 4_455 4_455 25.07(8) ?
Cu3 La1 Cu4 6_556 4_455 62.14(10) ?
Cu4 La1 Cu4 7_564 4_455 76.52(5) ?
Cu4 La1 Cu4 1_554 4_455 89.80(6) ?
Se1 La1 Cu4 6_656 6_556 118.52(6) ?
Se1 La1 Cu4 4 6_556 152.32(7) ?
Se2 La1 Cu4 6_556 6_556 43.68(5) ?
Se2 La1 Cu4 1_554 6_556 121.29(6) ?
Se1 La1 Cu4 7_565 6_556 71.03(7) ?
Se1 La1 Cu4 . 6_556 43.38(5) ?
Cu3 La1 Cu4 4_455 6_556 62.14(10) ?
Cu3 La1 Cu4 6_556 6_556 25.07(8) ?
Cu4 La1 Cu4 7_564 6_556 89.80(6) ?
Cu4 La1 Cu4 1_554 6_556 76.52(5) ?
Cu4 La1 Cu4 4_455 6_556 38.73(12) ?
Se3 La2 Se1 1_554 6_656 75.64(3) ?
Se3 La2 Se4 1_554 6_656 92.67(3) ?
Se1 La2 Se4 6_656 6_656 74.53(3) ?
Se3 La2 Cu2 1_554 6_656 130.69(9) ?
Se1 La2 Cu2 6_656 6_656 129.83(14) ?
Se4 La2 Cu2 6_656 6_656 131.43(10) ?
Se3 La2 Se1 1_554 1_655 131.32(4) ?
Se1 La2 Se1 6_656 1_655 80.57(3) ?
Se4 La2 Se1 6_656 1_655 120.91(4) ?
Cu2 La2 Se1 6_656 1_655 49.54(14) ?
Se3 La2 Se4 1_554 1_655 149.22(4) ?
Se1 La2 Se4 6_656 1_655 132.22(4) ?
Se4 La2 Se4 6_656 1_655 84.88(3) ?
Cu2 La2 Se4 6_656 1_655 46.93(10) ?
Se1 La2 Se4 1_655 1_655 73.91(3) ?
Se3 La2 Cu1 1_554 1_554 50.22(18) ?
Se1 La2 Cu1 6_656 1_554 125.5(2) ?
Se4 La2 Cu1 6_656 1_554 109.8(2) ?
Cu2 La2 Cu1 6_656 1_554 89.22(18) ?
Se1 La2 Cu1 1_655 1_554 128.1(2) ?
Se4 La2 Cu1 1_655 1_554 101.9(2) ?
Se3 La2 Se3 1_554 6_656 82.55(2) ?
Se1 La2 Se3 6_656 6_656 129.74(4) ?
Se4 La2 Se3 6_656 6_656 152.07(4) ?
Cu2 La2 Se3 6_656 6_656 48.26(9) ?
Se1 La2 Se3 1_655 6_656 81.05(3) ?
Se4 La2 Se3 1_655 6_656 85.43(3) ?
Cu1 La2 Se3 1_554 6_656 47.3(2) ?
Se3 La2 Se4 1_554 5_665 80.89(3) ?
Se1 La2 Se4 6_656 5_665 138.92(4) ?
Se4 La2 Se4 6_656 5_665 73.40(2) ?
Cu2 La2 Se4 6_656 5_665 90.92(14) ?
Se1 La2 Se4 1_655 5_665 138.73(3) ?
Se4 La2 Se4 1_655 5_665 68.98(4) ?
Cu1 La2 Se4 1_554 5_665 47.6(3) ?
Se3 La2 Se4 6_656 5_665 78.67(4) ?
Se3 La2 Cu5 1_554 2_664 121.81(5) ?
Se1 La2 Cu5 6_656 2_664 111.75(5) ?
Se4 La2 Cu5 6_656 2_664 43.02(4) ?
Cu2 La2 Cu5 6_656 2_664 90.08(11) ?
Se1 La2 Cu5 1_655 2_664 106.31(6) ?
Se4 La2 Cu5 1_655 2_664 43.31(4) ?
Cu1 La2 Cu5 1_554 2_664 103.0(3) ?
Se3 La2 Cu5 6_656 2_664 118.24(5) ?
Se4 La2 Cu5 5_665 2_664 55.39(5) ?
Se3 La2 Cu5 1_554 6_656 96.75(5) ?
Se1 La2 Cu5 6_656 6_656 170.81(5) ?
Se4 La2 Cu5 6_656 6_656 111.44(5) ?
Cu2 La2 Cu5 6_656 6_656 51.86(14) ?
Se1 La2 Cu5 1_655 6_656 101.29(5) ?
Se4 La2 Cu5 1_655 6_656 56.51(5) ?
Cu1 La2 Cu5 1_554 6_656 46.56(19) ?
Se3 La2 Cu5 6_656 6_656 42.72(4) ?
Se4 La2 Cu5 5_665 6_656 42.20(4) ?
Cu5 La2 Cu5 2_664 6_656 76.53(7) ?
Se3 La2 Cu3 1_554 1_554 41.39(5) ?
Se1 La2 Cu3 6_656 1_554 90.67(7) ?
Se4 La2 Cu3 6_656 1_554 134.04(6) ?
Cu2 La2 Cu3 6_656 1_554 91.53(10) ?
Se1 La2 Cu3 1_655 1_554 98.20(6) ?
Se4 La2 Cu3 1_655 1_554 132.05(7) ?
Cu1 La2 Cu3 1_554 1_554 46.0(3) ?
Se3 La2 Cu3 6_656 1_554 46.80(6) ?
Se4 La2 Cu3 5_665 1_554 93.51(6) ?
Cu5 La2 Cu3 2_664 1_554 148.89(8) ?
Cu5 La2 Cu3 6_656 1_554 80.16(7) ?
Cu4 Se1 Cu2 6_556 6_556 68.78(14) ?
Cu4 Se1 La1 6_556 6_556 104.64(9) ?
Cu3 Se1 La1 6_556 6_556 139.03(10) ?
Cu2 Se1 La1 6_556 6_556 163.84(10) ?
Cu4 Se1 La2 6_556 6_556 148.76(10) ?
Cu3 Se1 La2 6_556 6_556 114.11(9) ?
Cu2 Se1 La2 6_556 6_556 81.18(10) ?
La1 Se1 La2 6_556 6_556 106.59(4) ?
Cu4 Se1 La1 6_556 . 75.36(8) ?
Cu3 Se1 La1 6_556 . 70.63(8) ?
Cu2 Se1 La1 6_556 . 93.12(10) ?
La1 Se1 La1 6_556 . 99.52(4) ?
La2 Se1 La1 6_556 . 98.66(4) ?
Cu4 Se1 La2 6_556 1_455 77.53(8) ?
Cu3 Se1 La2 6_556 1_455 79.92(8) ?
Cu2 Se1 La2 6_556 1_455 65.16(9) ?
La1 Se1 La2 6_556 1_455 99.33(4) ?
La2 Se1 La2 6_556 1_455 97.95(4) ?
La1 Se1 La2 . 1_455 150.09(4) ?
Cu4 Se2 Cu4 7_565 . 55.56(18) ?
Cu4 Se2 Cu4 7_565 6_657 147.54(8) ?
Cu4 Se2 Cu4 . 6_657 114.78(14) ?
Cu4 Se2 Cu4 7_565 4_556 114.78(14) ?
Cu4 Se2 Cu4 . 4_556 147.54(8) ?
Cu4 Se2 Cu4 6_657 4_556 54.21(16) ?
Cu4 Se2 Cu3 . 7_565 87.49(14) ?
Cu4 Se2 Cu3 6_657 7_565 128.60(11) ?
Cu4 Se2 Cu3 4_556 7_565 81.68(12) ?
Cu4 Se2 Cu3 7_565 . 87.49(14) ?
Cu4 Se2 Cu3 6_657 . 81.68(12) ?
Cu4 Se2 Cu3 4_556 . 128.60(11) ?
Cu3 Se2 Cu3 7_565 . 115.00(16) ?
Cu4 Se2 La1 7_565 6_656 76.06(8) ?
Cu4 Se2 La1 . 6_656 76.06(8) ?
Cu4 Se2 La1 6_657 6_656 71.48(7) ?
Cu4 Se2 La1 4_556 6_656 71.48(7) ?
Cu3 Se2 La1 7_565 6_656 70.22(7) ?
Cu3 Se2 La1 . 6_656 70.22(7) ?
Cu4 Se2 La1 7_565 1_556 72.05(8) ?
Cu4 Se2 La1 . 1_556 72.05(8) ?
Cu4 Se2 La1 6_657 1_556 138.36(8) ?
Cu4 Se2 La1 4_556 1_556 138.36(8) ?
Cu3 Se2 La1 7_565 1_556 91.53(8) ?
Cu3 Se2 La1 . 1_556 91.53(8) ?
La1 Se2 La1 6_656 1_556 143.81(6) ?
Cu2 Se3 Cu3 6_557 . 147.17(16) ?
Cu2 Se3 Cu5 6_557 . 89.45(19) ?
Cu3 Se3 Cu5 . . 108.67(12) ?
Cu3 Se3 Cu1 . 6_557 146.2(2) ?
Cu5 Se3 Cu1 . 6_557 63.2(3) ?
Cu2 Se3 Cu2 6_557 . 141.51(18) ?
Cu5 Se3 Cu2 . . 69.91(17) ?
Cu1 Se3 Cu2 6_557 . 118.6(3) ?
Cu3 Se3 Cu3 . 6_557 110.11(13) ?
Cu5 Se3 Cu3 . 6_557 121.18(9) ?
Cu1 Se3 Cu3 6_557 6_557 59.8(3) ?
Cu2 Se3 Cu3 . 6_557 128.56(16) ?
Cu2 Se3 Cu1 6_557 . 133.0(4) ?
Cu3 Se3 Cu1 . . 62.3(3) ?
Cu5 Se3 Cu1 . . 46.9(3) ?
Cu1 Se3 Cu1 6_557 . 105.7(5) ?
Cu3 Se3 Cu1 6_557 . 144.4(2) ?
Cu2 Se3 Cu4 6_557 . 115.37(16) ?
Cu5 Se3 Cu4 . . 132.79(11) ?
Cu1 Se3 Cu4 6_557 . 127.4(2) ?
Cu2 Se3 Cu4 . . 65.98(18) ?
Cu3 Se3 Cu4 6_557 . 77.19(10) ?
Cu1 Se3 Cu4 . . 91.6(3) ?
Cu2 Se3 La2 6_557 1_556 133.61(13) ?
Cu3 Se3 La2 . 1_556 77.40(9) ?
Cu5 Se3 La2 . 1_556 81.57(5) ?
Cu1 Se3 La2 6_557 1_556 129.1(2) ?
Cu2 Se3 La2 . 1_556 76.70(11) ?
Cu3 Se3 La2 6_557 1_556 149.05(8) ?
Cu1 Se3 La2 . 1_556 66.20(19) ?
Cu4 Se3 La2 . 1_556 103.46(7) ?
Cu2 Se3 La2 6_557 6_556 78.69(15) ?
Cu3 Se3 La2 . 6_556 80.71(9) ?
Cu5 Se3 La2 . 6_556 73.22(6) ?
Cu1 Se3 La2 6_557 6_556 65.5(2) ?
Cu2 Se3 La2 . 6_556 64.59(10) ?
Cu3 Se3 La2 6_557 6_556 71.46(7) ?
Cu1 Se3 La2 . 6_556 72.99(19) ?
Cu4 Se3 La2 . 6_556 73.43(7) ?
La2 Se3 La2 1_556 6_556 139.01(4) ?
Cu1 Se4 Cu5 6_556 5_666 102.5(3) ?
Cu1 Se4 Cu5 6_556 2_564 137.7(2) ?
Cu5 Se4 Cu5 5_666 2_564 109.55(8) ?
Cu5 Se4 Cu2 5_666 6_556 111.29(12) ?
Cu5 Se4 Cu2 2_564 6_556 139.16(11) ?
Cu1 Se4 Cu1 6_556 5_666 141.9(3) ?
Cu5 Se4 Cu1 5_666 5_666 47.44(19) ?
Cu5 Se4 Cu1 2_564 5_666 62.12(19) ?
Cu2 Se4 Cu1 6_556 5_666 158.7(2) ?
Cu1 Se4 La2 6_556 6_556 106.1(3) ?
Cu5 Se4 La2 5_666 6_556 74.21(6) ?
Cu5 Se4 La2 2_564 6_556 108.63(8) ?
Cu2 Se4 La2 6_556 6_556 83.03(15) ?
Cu1 Se4 La2 5_666 6_556 89.0(2) ?
Cu1 Se4 La2 6_556 1_455 78.7(3) ?
Cu5 Se4 La2 5_666 1_455 171.77(7) ?
Cu5 Se4 La2 2_564 1_455 73.42(6) ?
Cu2 Se4 La2 6_556 1_455 66.19(10) ?
Cu1 Se4 La2 5_666 1_455 134.7(2) ?
La2 Se4 La2 6_556 1_455 97.59(4) ?
Cu1 Se4 La2 6_556 5_665 90.7(4) ?
Cu5 Se4 La2 5_666 5_665 77.16(6) ?
Cu5 Se4 La2 2_564 5_665 70.94(6) ?
Cu2 Se4 La2 6_556 5_665 118.14(17) ?
Cu1 Se4 La2 5_666 5_665 63.1(2) ?
La2 Se4 La2 6_556 5_665 149.28(4) ?
La2 Se4 La2 1_455 5_665 111.02(4) ?
Cu2 Cu1 Cu5 . . 125.6(7) ?
Cu2 Cu1 Se4 . 6_656 87.1(6) ?
Cu5 Cu1 Se4 . 6_656 92.6(4) ?
Cu2 Cu1 Se3 . 6_657 63.6(5) ?
Cu5 Cu1 Se3 . 6_657 153.1(4) ?
Se4 Cu1 Se3 6_656 6_657 113.9(4) ?
Cu2 Cu1 Cu3 . . 28.7(4) ?
Cu5 Cu1 Cu3 . . 112.6(4) ?
Se4 Cu1 Cu3 6_656 . 114.4(5) ?
Se3 Cu1 Cu3 6_657 . 61.9(3) ?
Cu2 Cu1 Cu5 . 6_657 117.2(6) ?
Cu5 Cu1 Cu5 . 6_657 115.8(6) ?
Se4 Cu1 Cu5 6_656 6_657 102.5(4) ?
Se3 Cu1 Cu5 6_657 6_657 55.82(17) ?
Cu3 Cu1 Cu5 . 6_657 116.1(4) ?
Cu2 Cu1 Se4 . 5_666 167.7(6) ?
Cu5 Cu1 Se4 . 5_666 60.6(4) ?
Se4 Cu1 Se4 6_656 5_666 103.7(5) ?
Se3 Cu1 Se4 6_657 5_666 106.0(3) ?
Cu3 Cu1 Se4 . 5_666 141.8(4) ?
Cu5 Cu1 Se4 6_657 5_666 55.2(3) ?
Cu2 Cu1 Se3 . . 74.1(6) ?
Cu5 Cu1 Se3 . . 60.3(2) ?
Se4 Cu1 Se3 6_656 . 121.8(4) ?
Se3 Cu1 Se3 6_657 . 105.8(4) ?
Cu3 Cu1 Se3 . . 52.8(3) ?
Cu5 Cu1 Se3 6_657 . 135.2(3) ?
Se4 Cu1 Se3 5_666 . 104.2(4) ?
Cu2 Cu1 La2 . 1_556 99.6(6) ?
Cu5 Cu1 La2 . 1_556 86.0(3) ?
Se4 Cu1 La2 6_656 1_556 172.6(6) ?
Se3 Cu1 La2 6_657 1_556 67.17(19) ?
Cu3 Cu1 La2 . 1_556 72.8(2) ?
Cu5 Cu1 La2 6_657 1_556 71.7(2) ?
Se4 Cu1 La2 5_666 1_556 69.3(2) ?
Se3 Cu1 La2 . 1_556 63.58(19) ?
Cu2 Cu1 La2 . 6_556 62.1(4) ?
Cu5 Cu1 La2 . 6_556 70.2(2) ?
Se4 Cu1 La2 6_656 6_556 61.8(2) ?
Se3 Cu1 La2 6_657 6_556 125.6(5) ?
Cu3 Cu1 La2 . 6_556 71.5(3) ?
Cu5 Cu1 La2 6_657 6_556 164.1(3) ?
Se4 Cu1 La2 5_666 6_556 128.2(4) ?
Se3 Cu1 La2 . 6_556 60.7(2) ?
La2 Cu1 La2 1_556 6_556 124.1(3) ?
Cu1 Cu2 Cu3 . . 131.5(6) ?
Cu1 Cu2 Se3 . 6_657 89.2(5) ?
Cu3 Cu2 Se3 . 6_657 82.6(2) ?
Cu1 Cu2 Se4 . 6_656 65.1(5) ?
Cu3 Cu2 Se4 . 6_656 157.8(3) ?
Se3 Cu2 Se4 6_657 6_656 115.3(2) ?
Cu1 Cu2 Se3 . . 80.2(5) ?
Cu3 Cu2 Se3 . . 62.07(17) ?
Se3 Cu2 Se3 6_657 . 116.62(19) ?
Se4 Cu2 Se3 6_656 . 115.5(2) ?
Cu1 Cu2 Se1 . 6_656 158.8(5) ?
Cu3 Cu2 Se1 . 6_656 66.1(3) ?
Se3 Cu2 Se1 6_657 6_656 106.6(2) ?
Se4 Cu2 Se1 6_656 6_656 94.91(17) ?
Se3 Cu2 Se1 . 6_656 104.21(19) ?
Cu1 Cu2 Cu5 . . 35.0(5) ?
Cu3 Cu2 Cu5 . . 113.8(2) ?
Se3 Cu2 Cu5 6_657 . 119.1(3) ?
Se4 Cu2 Cu5 6_656 . 70.41(17) ?
Se3 Cu2 Cu5 . . 52.15(12) ?
Se1 Cu2 Cu5 6_656 . 134.05(15) ?
Cu1 Cu2 Cu4 . . 138.3(6) ?
Cu3 Cu2 Cu4 . . 22.15(15) ?
Se3 Cu2 Cu4 6_657 . 103.4(2) ?
Se4 Cu2 Cu4 6_656 . 136.0(2) ?
Se3 Cu2 Cu4 . . 58.56(12) ?
Se1 Cu2 Cu4 6_656 . 52.66(14) ?
Cu5 Cu2 Cu4 . . 108.86(15) ?
Cu1 Cu2 La2 . 6_556 98.7(5) ?
Cu3 Cu2 La2 . 6_556 93.6(2) ?
Se3 Cu2 La2 6_657 6_556 171.9(3) ?
Se4 Cu2 La2 6_656 6_556 66.88(10) ?
Se3 Cu2 La2 . 6_556 67.15(9) ?
Se1 Cu2 La2 6_656 6_556 65.31(12) ?
Cu5 Cu2 La2 . 6_556 68.93(10) ?
Cu4 Cu2 La2 . 6_556 72.07(13) ?
Cu1 Cu2 La2 . 1_556 61.4(5) ?
Cu3 Cu2 La2 . 1_556 72.8(2) ?
Se3 Cu2 La2 6_657 1_556 62.15(12) ?
Se4 Cu2 La2 6_656 1_556 126.4(3) ?
Se3 Cu2 La2 . 1_556 58.02(11) ?
Se1 Cu2 La2 6_656 1_556 138.6(2) ?
Cu5 Cu2 La2 . 1_556 68.01(14) ?
Cu4 Cu2 La2 . 1_556 89.39(13) ?
La2 Cu2 La2 6_556 1_556 123.60(15) ?
Cu4 Cu3 Cu2 . . 132.6(3) ?
Cu4 Cu3 Se3 . . 86.61(19) ?
Cu2 Cu3 Se3 . . 78.8(2) ?
Cu4 Cu3 Se1 . 6_656 71.62(17) ?
Cu2 Cu3 Se1 . 6_656 76.0(2) ?
Se3 Cu3 Se1 . 6_656 117.79(13) ?
Cu4 Cu3 Se2 . . 68.65(18) ?
Cu2 Cu3 Se2 . . 158.6(2) ?
Se3 Cu3 Se2 . . 109.13(13) ?
Se1 Cu3 Se2 6_656 . 114.78(13) ?
Cu4 Cu3 Cu1 . . 138.9(3) ?
Cu2 Cu3 Cu1 . . 19.7(2) ?
Se3 Cu3 Cu1 . . 64.9(2) ?
Se1 Cu3 Cu1 6_656 . 95.2(2) ?
Se2 Cu3 Cu1 . . 146.7(2) ?
Cu4 Cu3 Se3 . 6_657 160.3(2) ?
Cu2 Cu3 Se3 . 6_657 58.84(17) ?
Se3 Cu3 Se3 . 6_657 112.78(14) ?
Se1 Cu3 Se3 6_656 6_657 100.62(12) ?
Se2 Cu3 Se3 . 6_657 100.08(11) ?
Cu1 Cu3 Se3 . 6_657 58.3(2) ?
Cu4 Cu3 La1 . 6_656 83.87(18) ?
Cu2 Cu3 La1 . 6_656 111.7(2) ?
Se3 Cu3 La1 . 6_656 169.07(16) ?
Se1 Cu3 La1 6_656 6_656 63.99(7) ?
Se2 Cu3 La1 . 6_656 62.25(7) ?
Cu1 Cu3 La1 . 6_656 126.0(2) ?
Se3 Cu3 La1 6_657 6_656 76.49(8) ?
Cu4 Cu3 La2 . 1_556 130.7(2) ?
Cu2 Cu3 La2 . 1_556 79.7(2) ?
Se3 Cu3 La2 . 1_556 61.21(7) ?
Se1 Cu3 La2 6_656 1_556 155.21(15) ?
Se2 Cu3 La2 . 1_556 86.78(9) ?
Cu1 Cu3 La2 . 1_556 61.2(2) ?
Se3 Cu3 La2 6_657 1_556 61.74(7) ?
La1 Cu3 La2 6_656 1_556 122.28(10) ?
Cu4 Cu3 La2 . 6_556 74.33(16) ?
Cu2 Cu3 La2 . 6_556 59.22(16) ?
Se3 Cu3 La2 . 6_556 60.09(7) ?
Se1 Cu3 La2 6_656 6_556 58.05(7) ?
Se2 Cu3 La2 . 6_556 142.14(13) ?
Cu1 Cu3 La2 . 6_556 66.00(19) ?
Se3 Cu3 La2 6_657 6_556 117.68(12) ?
La1 Cu3 La2 6_656 6_556 121.83(9) ?
La2 Cu3 La2 1_556 6_556 112.52(9) ?
Cu3 Cu4 Cu4 . 7_565 134.22(17) ?
Cu3 Cu4 Se1 . 6_656 73.64(17) ?
Cu4 Cu4 Se1 7_565 6_656 107.83(9) ?
Cu3 Cu4 Se2 . . 77.44(17) ?
Cu4 Cu4 Se2 7_565 . 62.22(9) ?
Se1 Cu4 Se2 6_656 . 120.29(12) ?
Cu3 Cu4 Se2 . 6_557 160.7(2) ?
Cu4 Cu4 Se2 7_565 6_557 62.89(8) ?
Se1 Cu4 Se2 6_656 6_557 112.54(12) ?
Se2 Cu4 Se2 . 6_557 111.81(12) ?
Cu3 Cu4 Se3 . . 60.22(17) ?
Cu4 Cu4 Se3 7_565 . 145.40(7) ?
Se1 Cu4 Se3 6_656 . 106.64(13) ?
Se2 Cu4 Se3 . . 102.13(12) ?
Se2 Cu4 Se3 6_557 . 100.72(10) ?
Cu3 Cu4 Cu2 . . 25.27(16) ?
Cu4 Cu4 Cu2 7_565 . 153.08(12) ?
Se1 Cu4 Cu2 6_656 . 58.56(14) ?
Se2 Cu4 Cu2 . . 102.66(14) ?
Se2 Cu4 Cu2 6_557 . 142.04(15) ?
Se3 Cu4 Cu2 . . 55.46(14) ?
Cu3 Cu4 La1 . 1_556 111.3(2) ?
Cu4 Cu4 La1 7_565 1_556 69.73(6) ?
Se1 Cu4 La1 6_656 1_556 174.90(14) ?
Se2 Cu4 La1 . 1_556 62.95(7) ?
Se2 Cu4 La1 6_557 1_556 62.40(7) ?
Se3 Cu4 La1 . 1_556 75.67(7) ?
Cu2 Cu4 La1 . 1_556 125.57(16) ?
Cu3 Cu4 La1 . 6_656 71.06(15) ?
Cu4 Cu4 La1 7_565 6_656 70.63(6) ?
Se1 Cu4 La1 6_656 6_656 61.26(7) ?
Se2 Cu4 La1 . 6_656 60.26(7) ?
Se2 Cu4 La1 6_557 6_656 128.16(13) ?
Se3 Cu4 La1 . 6_656 131.00(12) ?
Cu2 Cu4 La1 . 6_656 82.54(12) ?
La1 Cu4 La1 1_556 6_656 120.84(9) ?
Cu3 Cu4 La2 . 6_556 82.10(18) ?
Cu4 Cu4 La2 7_565 6_556 139.76(6) ?
Se1 Cu4 La2 6_656 6_556 59.97(7) ?
Se2 Cu4 La2 . 6_556 158.01(15) ?
Se2 Cu4 La2 6_557 6_556 85.61(8) ?
Se3 Cu4 La2 . 6_556 60.00(7) ?
Cu2 Cu4 La2 . 6_556 57.41(10) ?
La1 Cu4 La2 1_556 6_556 118.77(9) ?
La1 Cu4 La2 6_656 6_556 119.98(8) ?
Cu1 Cu5 Se4 . 5_666 72.0(4) ?
Cu1 Cu5 Se3 . . 72.8(4) ?
Se4 Cu5 Se3 5_666 . 119.61(9) ?
Cu1 Cu5 Se4 . 2_565 127.8(3) ?
Se4 Cu5 Se4 5_666 2_565 123.06(10) ?
Se3 Cu5 Se4 . 2_565 117.32(8) ?
Cu1 Cu5 Cu1 . 6_557 126.8(6) ?
Se4 Cu5 Cu1 5_666 6_557 154.4(2) ?
Se3 Cu5 Cu1 . 6_557 61.0(3) ?
Se4 Cu5 Cu1 2_565 6_557 62.6(3) ?
Cu1 Cu5 Cu2 . . 19.3(3) ?
Se4 Cu5 Cu2 5_666 . 90.87(13) ?
Se3 Cu5 Cu2 . . 57.93(12) ?
Se4 Cu5 Cu2 2_565 . 120.46(13) ?
Cu1 Cu5 Cu2 6_557 . 107.6(3) ?
Cu1 Cu5 La2 . 2_665 93.3(3) ?
Se4 Cu5 La2 5_666 2_665 62.77(5) ?
Se3 Cu5 La2 . 2_665 162.89(12) ?
Se4 Cu5 La2 2_565 2_665 63.27(5) ?
Cu1 Cu5 La2 6_557 2_665 125.2(3) ?
Cu2 Cu5 La2 . 2_665 106.13(13) ?
Cu1 Cu5 La2 . 6_556 75.7(3) ?
Se4 Cu5 La2 5_666 6_556 143.61(12) ?
Se3 Cu5 La2 . 6_556 64.06(5) ?
Se4 Cu5 La2 2_565 6_556 66.86(5) ?
Cu1 Cu5 La2 6_557 6_556 61.73(19) ?
Cu2 Cu5 La2 . 6_556 59.21(11) ?
La2 Cu5 La2 2_665 6_556 103.47(7) ?
Cu1 Cu5 La2 . 1_556 60.2(2) ?
Se4 Cu5 La2 5_666 1_556 62.78(5) ?
Se3 Cu5 La2 . 1_556 57.35(5) ?
Se4 Cu5 La2 2_565 1_556 170.33(11) ?
Cu1 Cu5 La2 6_557 1_556 108.6(3) ?
Cu2 Cu5 La2 . 1_556 64.89(10) ?
La2 Cu5 La2 2_665 1_556 124.48(6) ?
La2 Cu5 La2 6_556 1_556 113.66(7) ?

loop_
_geom_bond_atom_site_label_1
_geom_bond_atom_site_label_2
_geom_bond_site_symmetry_2
_geom_bond_distance
_geom_bond_publ_flag
La1 Se1 6_656 3.0217(13) ?
La1 Se1 4 3.0217(13) ?
La1 Se2 6_556 3.0306(18) ?
La1 Se2 1_554 3.0359(17) ?
La1 Se1 7_565 3.0700(13) ?
La1 Se1 . 3.0700(13) ?
La1 Cu3 4_455 3.222(3) ?
La1 Cu3 6_556 3.222(3) ?
La1 Cu4 7_564 3.243(3) ?
La1 Cu4 1_554 3.243(3) ?
La1 Cu4 4_455 3.388(3) ?
La1 Cu4 6_556 3.388(3) ?
La2 Se3 1_554 3.0354(12) ?
La2 Se1 6_656 3.0640(13) ?
La2 Se4 6_656 3.0680(13) ?
La2 Cu2 6_656 3.078(4) ?
La2 Se1 1_655 3.0816(13) ?
La2 Se4 1_655 3.0941(13) ?
La2 Cu1 1_554 3.101(8) ?
La2 Se3 6_656 3.1403(13) ?
La2 Se4 5_665 3.2528(13) ?
La2 Cu5 2_664 3.320(2) ?
La2 Cu5 6_656 3.343(2) ?
La2 Cu3 1_554 3.380(3) ?
Se1 Cu4 6_556 2.405(3) ?
Se1 Cu3 6_556 2.431(3) ?
Se1 Cu2 6_556 2.580(7) ?
Se1 La1 6_556 3.0217(13) ?
Se1 La2 6_556 3.0640(13) ?
Se1 La2 1_455 3.0816(13) ?
Se2 Cu4 7_565 2.410(3) ?
Se2 Cu4 . 2.410(3) ?
Se2 Cu4 6_657 2.465(3) ?
Se2 Cu4 4_556 2.465(3) ?
Se2 Cu3 7_565 2.526(3) ?
Se2 Cu3 . 2.526(3) ?
Se2 La1 6_656 3.0306(18) ?
Se2 La1 1_556 3.0359(17) ?
Se3 Cu2 6_557 2.243(4) ?
Se3 Cu3 . 2.290(3) ?
Se3 Cu5 . 2.369(2) ?
Se3 Cu1 6_557 2.504(10) ?
Se3 Cu2 . 2.543(5) ?
Se3 Cu3 6_557 2.599(4) ?
Se3 Cu1 . 2.605(10) ?
Se3 Cu4 . 2.634(4) ?
Se3 La2 1_556 3.0354(12) ?
Se3 La2 6_556 3.1403(13) ?
Se4 Cu1 6_556 2.232(8) ?
Se4 Cu5 5_666 2.354(2) ?
Se4 Cu5 2_564 2.376(2) ?
Se4 Cu2 6_556 2.458(5) ?
Se4 Cu1 5_666 2.569(15) ?
Se4 La2 6_556 3.0680(14) ?
Se4 La2 1_455 3.0941(13) ?
Se4 La2 5_665 3.2528(13) ?
Cu1 Cu2 . 1.148(11) ?
Cu1 Cu5 . 1.990(11) ?
Cu1 Se4 6_656 2.232(8) ?
Cu1 Se3 6_657 2.504(10) ?
Cu1 Cu3 . 2.545(15) ?
Cu1 Cu5 6_657 2.557(10) ?
Cu1 Se4 5_666 2.569(15) ?
Cu1 La2 1_556 3.101(8) ?
Cu1 La2 6_556 3.444(10) ?
Cu2 Cu3 . 1.635(7) ?
Cu2 Se3 6_657 2.243(4) ?
Cu2 Se4 6_656 2.458(5) ?
Cu2 Se1 6_656 2.580(7) ?
Cu2 Cu5 . 2.818(7) ?
Cu2 Cu4 . 2.820(7) ?
Cu2 La2 6_556 3.078(4) ?
Cu2 La2 1_556 3.483(5) ?
Cu3 Cu4 . 1.444(4) ?
Cu3 Se1 6_656 2.431(3) ?
Cu3 Se3 6_657 2.599(4) ?
Cu3 La1 6_656 3.222(3) ?
Cu3 La2 1_556 3.380(3) ?
Cu3 La2 6_556 3.576(3) ?
Cu4 Cu4 7_565 2.247(7) ?
Cu4 Se1 6_656 2.405(3) ?
Cu4 Se2 6_557 2.465(3) ?
Cu4 La1 1_556 3.243(3) ?
Cu4 La1 6_656 3.388(3) ?
Cu4 La2 6_556 3.476(3) ?
Cu5 Se4 5_666 2.354(2) ?
Cu5 Se4 2_565 2.376(2) ?
Cu5 Cu1 6_557 2.557(10) ?
Cu5 Cu5 5_667 3.311(6) ?
Cu5 La2 2_665 3.320(2) ?
Cu5 La2 6_556 3.343(2) ?
Cu5 La2 1_556 3.566(2) ?
